data_2225993
loop_
_publ_author_name
'Tiekink, Edward R. T.'
'Macedo, Alexandra'
'Wendler, Edison P.'
'Dos Santos, Alcindo A.'
'Zukerman-Schpector, Julio'

_publ_section_title
;
 2-Cyclohexyl-4-methyltetrahydropyran-4-ol
;
_journal_coeditor_code SU2176
_journal_issue 5
_journal_name_full 'Acta Crystallographica Section E'
_journal_page_first o1223
_journal_paper_doi 10.1107/S1600536810015333
_journal_volume 66
_journal_year 2010
_chemical_formula_iupac 'C12 H22 O2'
_chemical_formula_moiety 'C12 H22 O2'
_chemical_formula_sum 'C12 H22 O2'
_chemical_formula_weight 198.30
_chemical_name_systematic
;
2-Cyclohexyl-4-methyltetrahydropyran-4-ol
;
_space_group_IT_number 19
_symmetry_cell_setting orthorhombic
_symmetry_space_group_name_Hall 'P 2ac 2ab'
_symmetry_space_group_name_H-M 'P 21 21 21'
_atom_sites_solution_hydrogens geom
_atom_sites_solution_primary direct
_atom_sites_solution_secondary difmap
_audit_creation_method SHELXL-97
_cell_angle_alpha 90
_cell_angle_beta 90
_cell_angle_gamma 90
_cell_formula_units_Z 4
_cell_length_a 5.5714(10)
_cell_length_b 11.0182(12)
_cell_length_c 18.753(3)
_cell_measurement_reflns_used 3569
_cell_measurement_temperature 153(2)
_cell_measurement_theta_max 30.1
_cell_measurement_theta_min 2.9
_cell_volume 1151.2(3)
_computing_cell_refinement 'CrystalClear (Rigaku/MSC, 2005)'
_computing_data_collection 'CrystalClear (Rigaku/MSC, 2005)'
_computing_data_reduction 'CrystalClear (Rigaku/MSC, 2005)'
_computing_molecular_graphics 'ORTEP-3( Farrugia, 1997) and DIAMOND (Brandenburg, 2006)'
_computing_publication_material 'publCIF (Westrip, 2010)'
_computing_structure_refinement 'SHELXL97 (Sheldrick, 2008)'
_computing_structure_solution 'SIR97 (Altomare <i>et al.</i>,  1999)'
_diffrn_ambient_temperature 153(2)
_diffrn_measured_fraction_theta_full 0.999
_diffrn_measured_fraction_theta_max 0.999
_diffrn_measurement_device_type 'Rigaku AFC12\K/SATURN724'
_diffrn_measurement_method \w
_diffrn_radiation_monochromator graphite
_diffrn_radiation_source 'fine-focus sealed tube'
_diffrn_radiation_type MoK\a
_diffrn_radiation_wavelength 0.71073
_diffrn_reflns_av_R_equivalents 0.040
_diffrn_reflns_av_sigmaI/netI 0.036
_diffrn_reflns_limit_h_max 6
_diffrn_reflns_limit_h_min -5
_diffrn_reflns_limit_k_max 13
_diffrn_reflns_limit_k_min -13
_diffrn_reflns_limit_l_max 23
_diffrn_reflns_limit_l_min -23
_diffrn_reflns_number 8308
_diffrn_reflns_theta_full 26.5
_diffrn_reflns_theta_max 26.5
_diffrn_reflns_theta_min 2.9
_diffrn_standards_decay_% '< 1'
_diffrn_standards_interval_count 0
_diffrn_standards_number 0
_exptl_absorpt_coefficient_mu 0.075
_exptl_absorpt_correction_T_max 1.000
_exptl_absorpt_correction_T_min 0.510
_exptl_absorpt_correction_type multi-scan
_exptl_absorpt_process_details '(ABSCOR; Higashi, 1995)'
_exptl_crystal_colour Colourless
_exptl_crystal_density_diffrn 1.144
_exptl_crystal_density_method 'not measured'
_exptl_crystal_description prism
_exptl_crystal_F_000 440
_exptl_crystal_size_max 0.20
_exptl_crystal_size_mid 0.10
_exptl_crystal_size_min 0.08
_refine_diff_density_max 0.17
_refine_diff_density_min -0.18
_refine_ls_extinction_method none
_refine_ls_goodness_of_fit_ref 1.18
_refine_ls_hydrogen_treatment constr
_refine_ls_matrix_type full
_refine_ls_number_parameters 128
_refine_ls_number_reflns 1404
_refine_ls_number_restraints 0
_refine_ls_restrained_S_all 1.18
_refine_ls_R_factor_all 0.051
_refine_ls_R_factor_gt 0.047
_refine_ls_shift/su_max 0.000
_refine_ls_shift/su_max_lt 0.001
_refine_ls_shift/su_mean 0.000
_refine_ls_structure_factor_coef Fsqd
_refine_ls_weighting_details 'calc w=1/[\s^2^(Fo^2^)+(0.0449P)^2^+0.288P] where P=(Fo^2^+2Fc^2^)/3'
_refine_ls_weighting_scheme calc
_refine_ls_wR_factor_gt 0.105
_refine_ls_wR_factor_ref 0.107
_reflns_number_gt 1338
_reflns_number_total 1404
_reflns_threshold_expression I>2\s(I)
_cod_data_source_file su2176.cif
_cod_data_source_block I
_cod_database_code 2225993
_cod_database_fobs_code 2225993

loop_
_symmetry_equiv_pos_as_xyz
'x, y, z'
'-x+1/2, -y, z+1/2'
'x+1/2, -y+1/2, -z'
'-x, y+1/2, -z+1/2'

loop_
_atom_site_type_symbol
_atom_site_label
_atom_site_fract_x
_atom_site_fract_y
_atom_site_fract_z
_atom_site_U_iso_or_equiv
_atom_site_adp_type
_atom_site_calc_flag
_atom_site_refinement_flags
_atom_site_occupancy
_atom_site_disorder_assembly
_atom_site_disorder_group
O O1 0.2884(3) 0.09963(12) 0.27691(8) 0.0230(4) Uani d . 1 . .
O O2 -0.2092(3) 0.37416(14) 0.28439(9) 0.0274(4) Uani d . 1 . .
H H1o -0.2118 0.4452 0.2586 0.033 Uiso d R 1 . .
C C2 0.2556(4) 0.15401(18) 0.34614(11) 0.0208(5) Uani d . 1 . .
H H2A 0.3980 0.2060 0.3573 0.025 Uiso calc R 1 . .
C C3 0.0318(4) 0.23271(19) 0.34544(12) 0.0230(5) Uani d . 1 . .
H H3A 0.0170 0.2740 0.3921 0.028 Uiso calc R 1 . .
H H3B -0.1105 0.1799 0.3394 0.028 Uiso calc R 1 . .
C C4 0.0323(4) 0.32838(19) 0.28640(12) 0.0220(5) Uani d . 1 . .
C C5 0.0907(4) 0.26595(19) 0.21548(12) 0.0233(5) Uani d . 1 . .
H H5A -0.0463 0.2143 0.2011 0.028 Uiso calc R 1 . .
H H5B 0.1142 0.3283 0.1781 0.028 Uiso calc R 1 . .
C C6 0.3154(5) 0.18839(19) 0.22109(12) 0.0241(5) Uani d . 1 . .
H H6A 0.3446 0.1468 0.1751 0.029 Uiso calc R 1 . .
H H6B 0.4555 0.2408 0.2314 0.029 Uiso calc R 1 . .
C C7 0.2457(5) 0.04850(19) 0.39950(11) 0.0212(5) Uani d . 1 . .
H H7 0.1038 -0.0030 0.3872 0.025 Uiso calc R 1 . .
C C8 0.4706(5) -0.0307(2) 0.39425(12) 0.0262(6) Uani d . 1 . .
H H8A 0.4827 -0.0643 0.3454 0.031 Uiso calc R 1 . .
H H8B 0.6142 0.0202 0.4028 0.031 Uiso calc R 1 . .
C C9 0.4676(5) -0.1351(2) 0.44794(12) 0.0313(6) Uani d . 1 . .
H H9A 0.3330 -0.1905 0.4367 0.038 Uiso calc R 1 . .
H H9B 0.6190 -0.1817 0.4441 0.038 Uiso calc R 1 . .
C C10 0.4400(5) -0.0879(2) 0.52343(12) 0.0296(6) Uani d . 1 . .
H H10A 0.5826 -0.0390 0.5363 0.036 Uiso calc R 1 . .
H H10B 0.4299 -0.1572 0.5569 0.036 Uiso calc R 1 . .
C C11 0.2151(5) -0.0102(2) 0.53033(12) 0.0307(6) Uani d . 1 . .
H H11A 0.2066 0.0238 0.5792 0.037 Uiso calc R 1 . .
H H11B 0.0716 -0.0616 0.5229 0.037 Uiso calc R 1 . .
C C12 0.2135(5) 0.0940(2) 0.47612(11) 0.0281(6) Uani d . 1 . .
H H12A 0.3446 0.1514 0.4877 0.034 Uiso calc R 1 . .
H H12B 0.0596 0.1385 0.4798 0.034 Uiso calc R 1 . .
C C13 0.2059(5) 0.43185(19) 0.30228(12) 0.0246(5) Uani d . 1 . .
H H13A 0.2006 0.4911 0.2633 0.037 Uiso calc R 1 . .
H H13B 0.3691 0.3995 0.3067 0.037 Uiso calc R 1 . .
H H13C 0.1595 0.4715 0.3470 0.037 Uiso calc R 1 . .

loop_
_atom_site_aniso_label
_atom_site_aniso_U_11
_atom_site_aniso_U_22
_atom_site_aniso_U_33
_atom_site_aniso_U_12
_atom_site_aniso_U_13
_atom_site_aniso_U_23
O1 0.0312(9) 0.0196(7) 0.0183(7) 0.0014(7) 0.0004(7) -0.0011(6)
O2 0.0215(8) 0.0250(8) 0.0358(9) 0.0037(7) 0.0021(8) 0.0072(7)
C2 0.0233(12) 0.0215(10) 0.0174(10) -0.0009(10) 0.0015(9) -0.0014(8)
C3 0.0250(12) 0.0218(10) 0.0222(10) 0.0013(10) 0.0021(10) 0.0005(9)
C4 0.0217(12) 0.0204(10) 0.0238(10) 0.0006(9) 0.0013(10) -0.0003(9)
C5 0.0275(12) 0.0213(10) 0.0211(11) -0.0026(10) -0.0024(10) 0.0014(9)
C6 0.0290(13) 0.0225(10) 0.0208(10) -0.0008(10) 0.0033(11) 0.0019(9)
C7 0.0230(13) 0.0209(10) 0.0198(10) 0.0001(10) 0.0004(10) 0.0012(8)
C8 0.0273(14) 0.0278(12) 0.0237(11) 0.0054(11) 0.0027(11) 0.0017(9)
C9 0.0364(15) 0.0278(12) 0.0297(12) 0.0092(12) 0.0004(12) 0.0044(10)
C10 0.0347(15) 0.0285(12) 0.0257(11) 0.0028(12) -0.0031(11) 0.0076(10)
C11 0.0387(15) 0.0330(12) 0.0205(10) 0.0016(13) 0.0024(12) 0.0030(10)
C12 0.0371(15) 0.0262(11) 0.0209(10) 0.0052(12) 0.0037(11) 0.0016(9)
C13 0.0247(12) 0.0210(10) 0.0281(11) 0.0006(10) 0.0032(10) -0.0010(9)

loop_
_atom_type_symbol
_atom_type_description
_atom_type_scat_dispersion_real
_atom_type_scat_dispersion_imag
_atom_type_scat_source
C C 0.0033 0.0016 'International Tables Vol C Tables 4.2.6.8 and 6.1.1.4'
H H 0.0000 0.0000 'International Tables Vol C Tables 4.2.6.8 and 6.1.1.4'
O O 0.0106 0.0060 'International Tables Vol C Tables 4.2.6.8 and 6.1.1.4'

loop_
_geom_angle_atom_site_label_1
_geom_angle_atom_site_label_2
_geom_angle_atom_site_label_3
_geom_angle_site_symmetry_1
_geom_angle_site_symmetry_3
_geom_angle
_geom_angle_publ_flag
C2 O1 C6 . . 112.68(15) ?
C4 O2 H1O . . 109.1 ?
O1 C2 C3 . . 109.48(17) ?
O1 C2 C7 . . 106.08(15) ?
C3 C2 C7 . . 114.10(18) ?
O1 C2 H2A . . 109.0 ?
C3 C2 H2A . . 109.0 ?
C7 C2 H2A . . 109.0 ?
C2 C3 C4 . . 113.48(18) ?
C2 C3 H3A . . 108.9 ?
C4 C3 H3A . . 108.9 ?
C2 C3 H3B . . 108.9 ?
C4 C3 H3B . . 108.9 ?
H3A C3 H3B . . 107.7 ?
O2 C4 C13 . . 109.66(17) ?
O2 C4 C3 . . 105.02(18) ?
C13 C4 C3 . . 112.05(18) ?
O2 C4 C5 . . 109.49(18) ?
C13 C4 C5 . . 111.76(19) ?
C3 C4 C5 . . 108.63(17) ?
C6 C5 C4 . . 111.56(18) ?
C6 C5 H5A . . 109.3 ?
C4 C5 H5A . . 109.3 ?
C6 C5 H5B . . 109.3 ?
C4 C5 H5B . . 109.3 ?
H5A C5 H5B . . 108.0 ?
O1 C6 C5 . . 110.25(18) ?
O1 C6 H6A . . 109.6 ?
C5 C6 H6A . . 109.6 ?
O1 C6 H6B . . 109.6 ?
C5 C6 H6B . . 109.6 ?
H6A C6 H6B . . 108.1 ?
C8 C7 C12 . . 110.03(19) ?
C8 C7 C2 . . 111.11(18) ?
C12 C7 C2 . . 111.57(17) ?
C8 C7 H7 . . 108.0 ?
C12 C7 H7 . . 108.0 ?
C2 C7 H7 . . 108.0 ?
C9 C8 C7 . . 112.20(19) ?
C9 C8 H8A . . 109.2 ?
C7 C8 H8A . . 109.2 ?
C9 C8 H8B . . 109.2 ?
C7 C8 H8B . . 109.2 ?
H8A C8 H8B . . 107.9 ?
C10 C9 C8 . . 110.99(19) ?
C10 C9 H9A . . 109.4 ?
C8 C9 H9A . . 109.4 ?
C10 C9 H9B . . 109.4 ?
C8 C9 H9B . . 109.4 ?
H9A C9 H9B . . 108.0 ?
C9 C10 C11 . . 110.8(2) ?
C9 C10 H10A . . 109.5 ?
C11 C10 H10A . . 109.5 ?
C9 C10 H10B . . 109.5 ?
C11 C10 H10B . . 109.5 ?
H10A C10 H10B . . 108.1 ?
C10 C11 C12 . . 111.7(2) ?
C10 C11 H11A . . 109.3 ?
C12 C11 H11A . . 109.3 ?
C10 C11 H11B . . 109.3 ?
C12 C11 H11B . . 109.3 ?
H11A C11 H11B . . 107.9 ?
C11 C12 C7 . . 112.08(18) ?
C11 C12 H12A . . 109.2 ?
C7 C12 H12A . . 109.2 ?
C11 C12 H12B . . 109.2 ?
C7 C12 H12B . . 109.2 ?
H12A C12 H12B . . 107.9 ?
C4 C13 H13A . . 109.5 ?
C4 C13 H13B . . 109.5 ?
H13A C13 H13B . . 109.5 ?
C4 C13 H13C . . 109.5 ?
H13A C13 H13C . . 109.5 ?
H13B C13 H13C . . 109.5 ?

loop_
_geom_bond_atom_site_label_1
_geom_bond_atom_site_label_2
_geom_bond_site_symmetry_2
_geom_bond_distance
_geom_bond_publ_flag
O1 C2 . 1.441(2) ?
O1 C6 . 1.440(2) ?
O2 C4 . 1.438(3) ?
O2 H1O . 0.9200 ?
C2 C3 . 1.519(3) ?
C2 C7 . 1.535(3) ?
C2 H2A . 1.0000 ?
C3 C4 . 1.529(3) ?
C3 H3A . 0.9900 ?
C3 H3B . 0.9900 ?
C4 C13 . 1.524(3) ?
C4 C5 . 1.532(3) ?
C5 C6 . 1.519(3) ?
C5 H5A . 0.9900 ?
C5 H5B . 0.9900 ?
C6 H6A . 0.9900 ?
C6 H6B . 0.9900 ?
C7 C8 . 1.530(3) ?
C7 C12 . 1.532(3) ?
C7 H7 . 1.0000 ?
C8 C9 . 1.529(3) ?
C8 H8A . 0.9900 ?
C8 H8B . 0.9900 ?
C9 C10 . 1.516(3) ?
C9 H9A . 0.9900 ?
C9 H9B . 0.9900 ?
C10 C11 . 1.524(4) ?
C10 H10A . 0.9900 ?
C10 H10B . 0.9900 ?
C11 C12 . 1.533(3) ?
C11 H11A . 0.9900 ?
C11 H11B . 0.9900 ?
C12 H12A . 0.9900 ?
C12 H12B . 0.9900 ?
C13 H13A . 0.9800 ?
C13 H13B . 0.9800 ?
C13 H13C . 0.9800 ?

loop_
_geom_hbond_atom_site_label_D
_geom_hbond_atom_site_label_H
_geom_hbond_atom_site_label_A
_geom_hbond_site_symmetry_A
_geom_hbond_distance_DH
_geom_hbond_distance_HA
_geom_hbond_distance_DA
_geom_hbond_angle_DHA
O2 H1o O1 4_555 0.92 1.88 2.773(2) 164
C13 H13b O2 1_655 0.98 2.40 3.337(3) 159
C6 H6b O2 1_655 0.99 2.58 3.552(3) 168

loop_
_geom_torsion_atom_site_label_1
_geom_torsion_atom_site_label_2
_geom_torsion_atom_site_label_3
_geom_torsion_atom_site_label_4
_geom_torsion_site_symmetry_1
_geom_torsion_site_symmetry_2
_geom_torsion_site_symmetry_3
_geom_torsion_site_symmetry_4
_geom_torsion
_geom_torsion_publ_flag
C6 O1 C2 C3 . . . . 59.9(2) ?
C6 O1 C2 C7 . . . . -176.59(18) ?
O1 C2 C3 C4 . . . . -54.8(2) ?
C7 C2 C3 C4 . . . . -173.46(18) ?
C2 C3 C4 O2 . . . . 167.77(17) ?
C2 C3 C4 C13 . . . . -73.3(2) ?
C2 C3 C4 C5 . . . . 50.7(2) ?
O2 C4 C5 C6 . . . . -165.23(17) ?
C13 C4 C5 C6 . . . . 73.1(2) ?
C3 C4 C5 C6 . . . . -51.1(2) ?
C2 O1 C6 C5 . . . . -61.8(2) ?
C4 C5 C6 O1 . . . . 57.0(2) ?
O1 C2 C7 C8 . . . . 56.2(2) ?
C3 C2 C7 C8 . . . . 176.83(18) ?
O1 C2 C7 C12 . . . . 179.4(2) ?
C3 C2 C7 C12 . . . . -60.0(3) ?
C12 C7 C8 C9 . . . . 54.8(3) ?
C2 C7 C8 C9 . . . . 178.84(19) ?
C7 C8 C9 C10 . . . . -56.7(3) ?
C8 C9 C10 C11 . . . . 56.2(3) ?
C9 C10 C11 C12 . . . . -55.4(3) ?
C10 C11 C12 C7 . . . . 54.6(3) ?
C8 C7 C12 C11 . . . . -53.5(3) ?
C2 C7 C12 C11 . . . . -177.3(2) ?

loop_
_cod_related_entry_id
_cod_related_entry_database
_cod_related_entry_code
1 ChemSpider 24744981
